data_7218046
loop_
_publ_author_name
'Ma, Ming-Xue'
'Sun, Zhen-Gang'
'Zhu, Yanyu'
'Zhang, Guang-Ning'
'Sun, Tong'
'Li, Wen-Zhu'
'Luo, Hui'

_publ_section_title
;
 Two novel oxovanadium&#x2212;organophosphonate hybrids with a 3D
 supramolecular structure: synthesis, crystal structures, surface
 photovoltage and luminescent properties
;
_journal_name_full 'RSC Adv.'
_journal_paper_doi 10.1039/C4RA07364A
_journal_year 2014
_chemical_formula_sum 'C14 H15 Cu N2 O10 P2 V'
_chemical_formula_weight 547.70
_chemical_name_systematic
; 
 ? 
;
_space_group_IT_number 15
_symmetry_cell_setting monoclinic
_symmetry_space_group_name_Hall '-C 2yc'
_symmetry_space_group_name_H-M 'C 1 2/c 1'
_atom_sites_solution_hydrogens geom
_atom_sites_solution_primary direct
_atom_sites_solution_secondary difmap
_audit_creation_method SHELXL-97
_cell_angle_alpha 90.00
_cell_angle_beta 124.178(2)
_cell_angle_gamma 90.00
_cell_formula_units_Z 8
_cell_length_a 24.702(4)
_cell_length_b 9.1070(12)
_cell_length_c 20.913(3)
_cell_measurement_reflns_used 1029
_cell_measurement_temperature 295(2)
_cell_measurement_theta_max 21.98
_cell_measurement_theta_min 2.45
_cell_volume 3892.1(10)
_computing_cell_refinement 'Bruker SMART'
_computing_data_collection 'Bruker SMART'
_computing_data_reduction 'Bruker SHELXTL'
_computing_molecular_graphics 'Bruker SHELXTL'
_computing_publication_material 'Bruker SHELXTL'
_computing_structure_refinement 'SHELXL-97 (Sheldrick, 1997)'
_computing_structure_solution 'SHELXS-97 (Sheldrick, 1990)'
_diffrn_ambient_temperature 295(2)
_diffrn_measured_fraction_theta_full 0.999
_diffrn_measured_fraction_theta_max 0.999
_diffrn_measurement_device_type 'Smart Apex II CCD'
_diffrn_measurement_method 'omega scans'
_diffrn_radiation_monochromator graphite
_diffrn_radiation_source 'fine-focus sealed tube'
_diffrn_radiation_type MoK\a
_diffrn_radiation_wavelength 0.71073
_diffrn_reflns_av_R_equivalents 0.0710
_diffrn_reflns_av_sigmaI/netI 0.0878
_diffrn_reflns_limit_h_max 19
_diffrn_reflns_limit_h_min -28
_diffrn_reflns_limit_k_max 10
_diffrn_reflns_limit_k_min -10
_diffrn_reflns_limit_l_max 24
_diffrn_reflns_limit_l_min -23
_diffrn_reflns_number 9118
_diffrn_reflns_theta_full 24.49
_diffrn_reflns_theta_max 24.49
_diffrn_reflns_theta_min 1.99
_diffrn_standards_decay_% 0
_diffrn_standards_interval_count 0
_diffrn_standards_interval_time 0
_diffrn_standards_number 0
_exptl_absorpt_coefficient_mu 1.795
_exptl_absorpt_correction_T_max 0.9124
_exptl_absorpt_correction_T_min 0.8594
_exptl_absorpt_correction_type empirical
_exptl_absorpt_process_details sadabs
_exptl_crystal_colour green
_exptl_crystal_density_diffrn 1.869
_exptl_crystal_density_method 'not measured'
_exptl_crystal_description block
_exptl_crystal_F_000 2200
_exptl_crystal_size_max 0.09
_exptl_crystal_size_mid 0.06
_exptl_crystal_size_min 0.05
_refine_diff_density_max 0.470
_refine_diff_density_min -0.528
_refine_diff_density_rms 0.107
_refine_ls_extinction_method none
_refine_ls_goodness_of_fit_ref 1.015
_refine_ls_hydrogen_treatment constr
_refine_ls_matrix_type full
_refine_ls_number_parameters 271
_refine_ls_number_reflns 3243
_refine_ls_number_restraints 0
_refine_ls_restrained_S_all 1.015
_refine_ls_R_factor_all 0.0901
_refine_ls_R_factor_gt 0.0483
_refine_ls_shift/su_max 0.053
_refine_ls_shift/su_mean 0.002
_refine_ls_structure_factor_coef Fsqd
_refine_ls_weighting_details 'calc w=1/[\s^2^(Fo^2^)+(0.0375P)^2^+0.0000P] where P=(Fo^2^+2Fc^2^)/3'
_refine_ls_weighting_scheme calc
_refine_ls_wR_factor_gt 0.0889
_refine_ls_wR_factor_ref 0.1053
_reflns_number_gt 2109
_reflns_number_total 3243
_reflns_threshold_expression >2sigma(I)
_cod_data_source_file c4ra07364a2.cif
_cod_data_source_block szg216
_cod_depositor_comments
;
The following automatic conversions were performed:

'_symmetry_cell_setting' value 'Monoclinic' changed to 'monoclinic'
according to
/usr/data/users/saulius/crontab/automatic-downloads/rss-feeds/RSC/lib/dictionaries/cif_core.dic
dictionary named 'cif_core.dic' version 2.4.2 from 2011-04-26.

Automatic conversion script
Id: cif_fix_values 2281 2013-09-26 08:29:07Z andrius 
;
_cod_original_cell_volume 3892.0(9)
_cod_original_sg_symbol_H-M 'C2/c  '
_cod_database_code 7218046

loop_
_symmetry_equiv_pos_as_xyz
'x, y, z'
'-x, y, -z+1/2'
'x+1/2, y+1/2, z'
'-x+1/2, y+1/2, -z+1/2'
'-x, -y, -z'
'x, -y, z-1/2'
'-x+1/2, -y+1/2, -z'
'x+1/2, -y+1/2, z-1/2'

loop_
_atom_site_label
_atom_site_type_symbol
_atom_site_fract_x
_atom_site_fract_y
_atom_site_fract_z
_atom_site_U_iso_or_equiv
_atom_site_adp_type
_atom_site_occupancy
_atom_site_symmetry_multiplicity
_atom_site_calc_flag
_atom_site_refinement_flags
Cu1 Cu 0.18482(4) 0.33705(7) 0.17704(4) 0.0274(2) Uani 1 1 d .
V1 V 0.16957(5) 0.06904(10) -0.01326(5) 0.0234(3) Uani 1 1 d .
P1 P 0.25732(7) 0.32692(16) 0.09738(8) 0.0212(4) Uani 1 1 d .
P2 P 0.24513(8) 0.05297(16) 0.16664(8) 0.0243(4) Uani 1 1 d .
O1 O 0.24247(18) 0.4137(4) 0.14713(19) 0.0263(9) Uani 1 1 d .
O2 O 0.19531(17) 0.2798(4) 0.01890(19) 0.0240(9) Uani 1 1 d .
O3 O 0.30352(17) 0.4147(4) 0.08558(19) 0.0239(9) Uani 1 1 d .
O4 O 0.23333(19) 0.1550(4) 0.2151(2) 0.0299(10) Uani 1 1 d .
O5 O 0.18329(18) 0.0226(4) 0.0866(2) 0.0283(10) Uani 1 1 d .
O6 O 0.28001(18) -0.0869(4) 0.2085(2) 0.0297(10) Uani 1 1 d .
O7 O 0.28967(19) 0.0601(4) 0.0809(2) 0.0332(10) Uani 1 1 d .
H7A H 0.2947 0.1138 0.0513 0.050 Uiso 1 1 d R
O8 O 0.17782(18) -0.1531(4) -0.0241(2) 0.0300(10) Uani 1 1 d .
H8 H 0.1994 -0.1668 -0.0423 0.045 Uiso 1 1 d R
O9 O 0.09224(18) 0.0922(4) -0.0685(2) 0.0374(11) Uani 1 1 d .
O1W O 0.2258(2) 0.7868(4) 0.8864(2) 0.0425(12) Uani 1 1 d .
H1WA H 0.2217 0.8796 0.8836 0.064 Uiso 1 1 d R
H1WB H 0.2628 0.7638 0.9266 0.064 Uiso 1 1 d R
N1 N 0.1065(2) 0.2461(5) 0.1694(3) 0.0310(12) Uani 1 1 d .
N2 N 0.1209(2) 0.5060(5) 0.1254(3) 0.0316(13) Uani 1 1 d .
C1 C 0.2963(3) 0.1515(6) 0.1426(3) 0.0223(13) Uani 1 1 d .
C2 C 0.3666(3) 0.1673(7) 0.2082(3) 0.0431(17) Uani 1 1 d .
H2A H 0.3860 0.0717 0.2251 0.065 Uiso 1 1 d R
H2B H 0.3692 0.2177 0.2501 0.065 Uiso 1 1 d R
H2C H 0.3896 0.2224 0.1915 0.065 Uiso 1 1 d R
C3 C 0.1010(3) 0.1155(7) 0.1933(4) 0.0431(17) Uani 1 1 d .
H3 H 0.1357 0.0500 0.2132 0.052 Uiso 1 1 d R
C4 C 0.0450(4) 0.0722(8) 0.1901(4) 0.055(2) Uani 1 1 d .
H4 H 0.0428 -0.0203 0.2074 0.066 Uiso 1 1 d R
C5 C -0.0057(3) 0.1675(8) 0.1616(4) 0.0498(19) Uani 1 1 d .
H5 H -0.0433 0.1396 0.1585 0.060 Uiso 1 1 d R
C6 C -0.0017(3) 0.3078(7) 0.1368(4) 0.0390(17) Uani 1 1 d .
C7 C -0.0524(3) 0.4159(8) 0.1061(4) 0.0503(19) Uani 1 1 d .
H7 H -0.0909 0.3948 0.1025 0.060 Uiso 1 1 d R
C8 C -0.0459(3) 0.5462(8) 0.0819(4) 0.051(2) Uani 1 1 d .
H8A H -0.0801 0.6133 0.0612 0.061 Uiso 1 1 d R
C9 C 0.0134(3) 0.5854(7) 0.0873(3) 0.0366(16) Uani 1 1 d .
C10 C 0.0248(3) 0.7207(7) 0.0659(4) 0.0444(18) Uani 1 1 d .
H10 H -0.0074 0.7928 0.0454 0.053 Uiso 1 1 d R
C11 C 0.0833(3) 0.7477(7) 0.0752(4) 0.0442(18) Uani 1 1 d .
H11 H 0.0913 0.8379 0.0612 0.053 Uiso 1 1 d R
C12 C 0.1309(3) 0.6365(7) 0.1061(4) 0.0426(18) Uani 1 1 d .
H12 H 0.1709 0.6552 0.1132 0.051 Uiso 1 1 d R
C13 C 0.0629(3) 0.4807(7) 0.1164(3) 0.0291(15) Uani 1 1 d .
C14 C 0.0552(3) 0.3408(7) 0.1408(3) 0.0322(15) Uani 1 1 d .

loop_
_atom_site_aniso_label
_atom_site_aniso_U_11
_atom_site_aniso_U_22
_atom_site_aniso_U_33
_atom_site_aniso_U_23
_atom_site_aniso_U_13
_atom_site_aniso_U_12
Cu1 0.0383(5) 0.0217(4) 0.0303(4) 0.0010(3) 0.0243(4) 0.0033(4)
V1 0.0292(6) 0.0185(6) 0.0269(5) -0.0011(5) 0.0184(5) -0.0015(5)
P1 0.0320(10) 0.0135(8) 0.0240(8) 0.0001(6) 0.0194(8) 0.0009(7)
P2 0.0380(10) 0.0173(8) 0.0262(8) 0.0023(7) 0.0232(8) 0.0022(7)
O1 0.041(3) 0.021(2) 0.029(2) 0.0007(18) 0.028(2) 0.0031(19)
O2 0.032(2) 0.017(2) 0.024(2) 0.0019(17) 0.0160(19) 0.0007(17)
O3 0.034(2) 0.019(2) 0.022(2) 0.0009(17) 0.0174(19) -0.0044(18)
O4 0.052(3) 0.021(2) 0.031(2) 0.0024(18) 0.032(2) 0.009(2)
O5 0.040(3) 0.025(2) 0.025(2) -0.0011(18) 0.022(2) -0.0070(19)
O6 0.047(3) 0.019(2) 0.033(2) 0.0050(18) 0.028(2) 0.0078(19)
O7 0.055(3) 0.025(2) 0.035(2) 0.0005(19) 0.035(2) 0.002(2)
O8 0.038(3) 0.020(2) 0.044(2) -0.0061(19) 0.030(2) -0.0044(19)
O9 0.025(3) 0.034(3) 0.043(3) -0.003(2) 0.013(2) -0.0008(19)
O1W 0.060(3) 0.028(3) 0.039(3) -0.001(2) 0.028(2) 0.009(2)
N1 0.033(3) 0.027(3) 0.033(3) -0.003(3) 0.019(3) -0.001(3)
N2 0.038(4) 0.028(3) 0.033(3) 0.003(2) 0.022(3) 0.002(2)
C1 0.028(4) 0.023(3) 0.019(3) -0.003(3) 0.015(3) -0.003(3)
C2 0.045(5) 0.043(4) 0.045(4) 0.008(3) 0.027(4) 0.000(4)
C3 0.043(5) 0.033(4) 0.049(4) -0.003(3) 0.023(4) 0.000(3)
C4 0.052(5) 0.033(4) 0.081(6) -0.007(4) 0.039(5) -0.018(4)
C5 0.044(5) 0.044(5) 0.066(5) -0.008(4) 0.034(4) -0.016(4)
C6 0.034(4) 0.035(4) 0.044(4) -0.008(3) 0.020(3) -0.012(3)
C7 0.030(4) 0.044(5) 0.075(5) -0.009(4) 0.028(4) -0.007(4)
C8 0.030(4) 0.053(5) 0.060(5) -0.002(4) 0.019(4) 0.010(4)
C9 0.036(4) 0.032(4) 0.036(4) -0.003(3) 0.016(3) 0.005(3)
C10 0.046(5) 0.029(4) 0.051(4) 0.005(3) 0.023(4) 0.014(3)
C11 0.054(5) 0.033(4) 0.057(5) 0.014(4) 0.039(4) 0.008(4)
C12 0.050(5) 0.040(4) 0.056(4) 0.015(4) 0.041(4) 0.008(4)
C13 0.028(4) 0.034(4) 0.023(3) -0.005(3) 0.013(3) -0.003(3)
C14 0.032(4) 0.027(4) 0.034(4) -0.005(3) 0.016(3) -0.003(3)

loop_
_atom_type_symbol
_atom_type_description
_atom_type_scat_dispersion_real
_atom_type_scat_dispersion_imag
_atom_type_scat_source
C C 0.0033 0.0016 'International Tables Vol C Tables 4.2.6.8 and 6.1.1.4'
H H 0.0000 0.0000 'International Tables Vol C Tables 4.2.6.8 and 6.1.1.4'
N N 0.0061 0.0033 'International Tables Vol C Tables 4.2.6.8 and 6.1.1.4'
O O 0.0106 0.0060 'International Tables Vol C Tables 4.2.6.8 and 6.1.1.4'
P P 0.1023 0.0942 'International Tables Vol C Tables 4.2.6.8 and 6.1.1.4'
V V 0.3005 0.5294 'International Tables Vol C Tables 4.2.6.8 and 6.1.1.4'
Cu Cu 0.3201 1.2651 'International Tables Vol C Tables 4.2.6.8 and 6.1.1.4'

loop_
_geom_angle_atom_site_label_1
_geom_angle_atom_site_label_2
_geom_angle_atom_site_label_3
_geom_angle
_geom_angle_site_symmetry_1
_geom_angle_site_symmetry_3
O4 Cu1 O1 92.45(15) . .
O4 Cu1 N1 91.47(18) . .
O1 Cu1 N1 160.92(17) . .
O4 Cu1 N2 170.41(19) . .
O1 Cu1 N2 92.71(17) . .
N1 Cu1 N2 81.1(2) . .
O4 Cu1 O6 92.77(14) . 4
O1 Cu1 O6 109.05(14) . 4
N1 Cu1 O6 89.39(16) . 4
N2 Cu1 O6 93.18(17) . 4
O9 V1 O5 102.68(18) . .
O9 V1 O3 102.54(18) . 7
O5 V1 O3 154.31(16) . 7
O9 V1 O2 98.07(18) . .
O5 V1 O2 90.95(14) . .
O3 V1 O2 90.32(15) 7 .
O9 V1 O8 101.69(18) . .
O5 V1 O8 86.39(15) . .
O3 V1 O8 83.80(15) 7 .
O2 V1 O8 160.17(15) . .
O1 P1 O3 109.4(2) . .
O1 P1 O2 113.4(2) . .
O3 P1 O2 111.0(2) . .
O1 P1 C1 111.3(2) . .
O3 P1 C1 108.5(2) . .
O2 P1 C1 103.0(2) . .
O6 P2 O4 113.0(2) . .
O6 P2 O5 112.0(2) . .
O4 P2 O5 113.1(2) . .
O6 P2 C1 108.3(2) . .
O4 P2 C1 107.7(2) . .
O5 P2 C1 101.9(2) . .
P1 O1 Cu1 122.1(2) . .
P1 O2 V1 123.8(2) . .
P1 O3 V1 140.4(2) . 7
P2 O4 Cu1 123.8(2) . .
P2 O5 V1 126.5(2) . .
P2 O6 Cu1 131.1(2) . 4_545
C1 O7 H7A 108.8 . .
V1 O8 H8 109.4 . .
H1WA O1W H1WB 109.5 . .
C3 N1 C14 117.9(6) . .
C3 N1 Cu1 129.2(4) . .
C14 N1 Cu1 112.7(4) . .
C12 N2 C13 118.3(5) . .
C12 N2 Cu1 128.4(4) . .
C13 N2 Cu1 113.0(4) . .
O7 C1 C2 111.1(4) . .
O7 C1 P1 106.0(3) . .
C2 C1 P1 113.1(4) . .
O7 C1 P2 102.1(3) . .
C2 C1 P2 114.7(4) . .
P1 C1 P2 108.9(3) . .
C1 C2 H2A 109.4 . .
C1 C2 H2B 109.4 . .
H2A C2 H2B 109.5 . .
C1 C2 H2C 109.6 . .
H2A C2 H2C 109.5 . .
H2B C2 H2C 109.5 . .
N1 C3 C4 122.7(6) . .
N1 C3 H3 118.7 . .
C4 C3 H3 118.6 . .
C5 C4 C3 118.9(7) . .
C5 C4 H4 120.7 . .
C3 C4 H4 120.5 . .
C4 C5 C6 120.4(7) . .
C4 C5 H5 119.7 . .
C6 C5 H5 119.9 . .
C14 C6 C5 116.9(6) . .
C14 C6 C7 118.6(6) . .
C5 C6 C7 124.5(6) . .
C8 C7 C6 121.3(6) . .
C8 C7 H7 119.3 . .
C6 C7 H7 119.5 . .
C7 C8 C9 121.5(6) . .
C7 C8 H8A 119.2 . .
C9 C8 H8A 119.3 . .
C13 C9 C10 117.4(6) . .
C13 C9 C8 117.8(6) . .
C10 C9 C8 124.8(6) . .
C11 C10 C9 120.1(6) . .
C11 C10 H10 120.0 . .
C9 C10 H10 119.9 . .
C10 C11 C12 118.7(6) . .
C10 C11 H11 120.6 . .
C12 C11 H11 120.7 . .
N2 C12 C11 122.5(6) . .
N2 C12 H12 118.7 . .
C11 C12 H12 118.8 . .
N2 C13 C9 123.0(6) . .
N2 C13 C14 116.4(5) . .
C9 C13 C14 120.6(6) . .
N1 C14 C6 123.2(6) . .
N1 C14 C13 116.5(5) . .
C6 C14 C13 120.3(6) . .

loop_
_geom_bond_atom_site_label_1
_geom_bond_atom_site_label_2
_geom_bond_distance
_geom_bond_site_symmetry_2
Cu1 O4 1.936(4) .
Cu1 O1 1.977(3) .
Cu1 N1 2.028(5) .
Cu1 N2 2.028(5) .
Cu1 O6 2.152(3) 4
V1 O9 1.597(4) .
V1 O5 1.965(3) .
V1 O3 1.970(3) 7
V1 O2 2.015(4) .
V1 O8 2.059(4) .
P1 O1 1.507(3) .
P1 O3 1.523(4) .
P1 O2 1.549(4) .
P1 C1 1.830(6) .
P2 O6 1.511(4) .
P2 O4 1.519(4) .
P2 O5 1.529(4) .
P2 C1 1.837(5) .
O3 V1 1.970(3) 7
O6 Cu1 2.152(3) 4_545
O7 C1 1.465(6) .
O7 H7A 0.8501 .
O8 H8 0.8199 .
O1W H1WA 0.8500 .
O1W H1WB 0.8500 .
N1 C3 1.326(7) .
N1 C14 1.361(7) .
N2 C12 1.321(7) .
N2 C13 1.356(7) .
C1 C2 1.496(7) .
C2 H2A 0.9600 .
C2 H2B 0.9600 .
C2 H2C 0.9600 .
C3 C4 1.404(9) .
C3 H3 0.9300 .
C4 C5 1.356(9) .
C4 H4 0.9301 .
C5 C6 1.403(9) .
C5 H5 0.9300 .
C6 C14 1.393(8) .
C6 C7 1.431(9) .
C7 C8 1.336(9) .
C7 H7 0.9301 .
C8 C9 1.449(9) .
C8 H8A 0.9300 .
C9 C13 1.391(8) .
C9 C10 1.392(8) .
C10 C11 1.368(8) .
C10 H10 0.9300 .
C11 C12 1.405(8) .
C11 H11 0.9301 .
C12 H12 0.9300 .
C13 C14 1.425(8) .
